data_4311098
loop_
_publ_author_name
'Fran\,coise Conan'
'Beno\^it Le Gall'
'Jean-Michel Kerbaol'
'Sylvie Le Stang'
'Jean Sala Pala'
'Yves Le Mest'
'John Bacsa'
'Xiang Ouyang'
'Kim R. Dunbar'
'Charles F. Campana'

_publ_contact_author_address
; 
Department of Chemistry
Texas A&M University
PO Box 30012 
College Station 
Texas 77842-3012 
USA
;
_publ_contact_author_email dunbar@mail.chem.tamu.edu
_publ_contact_author_fax (979)8457177
_publ_contact_author_name 'Kim R. Dunbar'
_publ_contact_author_phone (979)8455235
_publ_section_title
;
 Electrochemical, Spectroscopic, and Structural Evidence for the Mild
 Hydrolysis of Tetracyanoethylene, TCNE, To Form the
 2,3,3-Tricyanoacrylamidate Ligand: Isolation of an Unexpected
 Quadruply-Bonded Polymeric Material
 [Mo2(O2CCMe3)3((NC)2CC(CN)CONH)]\\infty
;
_journal_name_full 'Inorganic Chemistry'
_journal_page_first 3673
_journal_page_last 3681
_journal_paper_doi 10.1021/ic0351186
_journal_volume 43
_journal_year 2004
_chemical_formula_sum 'C27 H34 Mo2 N4 O7'
_chemical_formula_weight 718.46
_chemical_name_common sxo53
_chemical_name_systematic
;
 ?
;
_space_group_IT_number 15
_symmetry_cell_setting monoclinic
_symmetry_space_group_name_Hall '-C 2yc'
_symmetry_space_group_name_H-M 'C 1 2/c 1'
_atom_sites_solution_hydrogens geom
_atom_sites_solution_primary direct
_atom_sites_solution_secondary difmap
_audit_creation_method SHELXL-97
_cell_angle_alpha 90.00
_cell_angle_beta 105.111(2)
_cell_angle_gamma 90.00
_cell_formula_units_Z 8
_cell_length_a 30.855(4)
_cell_length_b 11.1126(13)
_cell_length_c 17.964(2)
_cell_measurement_temperature 133(2)
_cell_volume 5946.5(12)
_computing_cell_refinement 'SAINT (Bruker)'
_computing_data_collection 'SMART (Bruker)'
_computing_data_reduction 'SAINT (Bruker)'
_computing_molecular_graphics 'X-Seed (Barbour, 2001)'
_computing_structure_refinement 'SHELXL-97 (Sheldrick, 1997)'
_computing_structure_solution 'SHELXS-97 (Sheldrick, 1990)'
_diffrn_ambient_temperature 133(2)
_diffrn_measured_fraction_theta_full 0.986
_diffrn_measured_fraction_theta_max 0.986
_diffrn_measurement_device_type 'SMART 1K CCD'
_diffrn_measurement_method '\w scans'
_diffrn_radiation_monochromator graphite
_diffrn_radiation_source 'fine-focus sealed tube'
_diffrn_radiation_type MoK\a
_diffrn_radiation_wavelength 0.71073
_diffrn_reflns_av_R_equivalents 0.1712
_diffrn_reflns_av_sigmaI/netI 0.2210
_diffrn_reflns_limit_h_max 29
_diffrn_reflns_limit_h_min -35
_diffrn_reflns_limit_k_max 11
_diffrn_reflns_limit_k_min -13
_diffrn_reflns_limit_l_max 21
_diffrn_reflns_limit_l_min -20
_diffrn_reflns_number 13804
_diffrn_reflns_theta_full 24.71
_diffrn_reflns_theta_max 24.71
_diffrn_reflns_theta_min 1.96
_exptl_absorpt_coefficient_mu 0.893
_exptl_absorpt_correction_T_max 0.9567
_exptl_absorpt_correction_T_min 0.9320
_exptl_absorpt_correction_type multi-scan
_exptl_absorpt_process_details 'SADABS (Bruker, 2000)'
_exptl_crystal_colour red
_exptl_crystal_density_diffrn 1.605
_exptl_crystal_density_method 'not measured'
_exptl_crystal_description 'hexagonal plate'
_exptl_crystal_F_000 2912
_exptl_crystal_size_max 0.08
_exptl_crystal_size_mid 0.05
_exptl_crystal_size_min 0.05
_refine_diff_density_max 0.753
_refine_diff_density_min -0.691
_refine_diff_density_rms 0.141
_refine_ls_extinction_method none
_refine_ls_goodness_of_fit_ref 1.027
_refine_ls_hydrogen_treatment mixed
_refine_ls_matrix_type full
_refine_ls_number_parameters 262
_refine_ls_number_reflns 4999
_refine_ls_number_restraints 59
_refine_ls_restrained_S_all 1.024
_refine_ls_R_factor_all 0.2299
_refine_ls_R_factor_gt 0.1001
_refine_ls_shift/su_max 0.673
_refine_ls_shift/su_mean 0.025
_refine_ls_structure_factor_coef Fsqd
_refine_ls_weighting_details 'calc w=1/[\s^2^(Fo^2^)+(0.0529P)^2^+12.4188P] where P=(Fo^2^+2Fc^2^)/3'
_refine_ls_weighting_scheme calc
_refine_ls_wR_factor_gt 0.1490
_refine_ls_wR_factor_ref 0.1887
_reflns_number_gt 2226
_reflns_number_total 4999
_reflns_threshold_expression >2sigma(I)
_cod_data_source_file ic0351186si20040421_112015.cif
_cod_data_source_block C2CP2.CIF
_cod_original_cell_volume 5946.5(13)
_cod_database_code 4311098

loop_
_symmetry_equiv_pos_as_xyz
'x, y, z'
'-x, y, -z+1/2'
'x+1/2, y+1/2, z'
'-x+1/2, y+1/2, -z+1/2'
'-x, -y, -z'
'x, -y, z-1/2'
'-x+1/2, -y+1/2, -z'
'x+1/2, -y+1/2, z-1/2'

loop_
_atom_site_label
_atom_site_type_symbol
_atom_site_fract_x
_atom_site_fract_y
_atom_site_fract_z
_atom_site_U_iso_or_equiv
_atom_site_adp_type
_atom_site_occupancy
_atom_site_symmetry_multiplicity
_atom_site_calc_flag
_atom_site_refinement_flags
_atom_site_disorder_assembly
_atom_site_disorder_group
Mo1 Mo 0.16465(4) 0.66385(11) 0.20836(6) 0.0360(4) Uani 1 1 d . . .
Mo2 Mo 0.17944(4) 0.82140(12) 0.15243(6) 0.0359(4) Uani 1 1 d . A .
O3 O 0.1133(3) 0.8310(8) 0.0844(4) 0.041(2) Uani 1 1 d . . .
O2 O 0.0977(3) 0.6663(8) 0.1433(5) 0.039(2) Uani 1 1 d . A .
O6 O 0.1787(3) 0.5564(7) 0.1223(5) 0.040(3) Uani 1 1 d . A .
O4 O 0.1583(3) 0.9325(7) 0.2318(5) 0.045(3) Uani 1 1 d . . .
O7 O 0.1928(3) 0.7194(9) 0.0628(5) 0.039(2) Uani 1 1 d . . .
O5 O 0.1434(3) 0.7640(8) 0.2904(4) 0.035(2) Uani 1 1 d . A .
C1 C 0.2585(7) 0.733(2) 0.2669(12) 0.048(4) Uiso 0.628(11) 1 d PD A -1
N1 N 0.2293(4) 0.6555(9) 0.2742(5) 0.050(3) Uiso 0.628(11) 1 d P A -1
H1A H 0.2373 0.5973 0.3083 0.060 Uiso 0.628(11) 1 calc PR A -1
O1 O 0.2451(3) 0.8179(8) 0.2171(5) 0.046(3) Uiso 0.628(11) 1 d P A -1
C2 C 0.3002(6) 0.7021(16) 0.3206(11) 0.033(5) Uiso 0.628(11) 1 d PD A -1
C4 C 0.3388(6) 0.7716(17) 0.3181(11) 0.034(5) Uiso 0.628(11) 1 d PD A -1
O1B O 0.2293(4) 0.6555(9) 0.2742(5) 0.050(3) Uiso 0.37 1 d P A -2
N1B N 0.2451(3) 0.8179(8) 0.2171(5) 0.046(3) Uiso 0.37 1 d P A -2
H1AA H 0.2641 0.8732 0.2103 0.056 Uiso 0.372(11) 1 calc PR A -2
C4B C 0.3339(11) 0.701(3) 0.3524(17) 0.034(5) Uiso 0.37 1 d PD A -2
C2B C 0.3044(6) 0.771(3) 0.2921(17) 0.033(5) Uiso 0.37 1 d PD A -2
C6B C 0.3768(12) 0.757(4) 0.380(3) 0.042(6) Uiso 0.372(11) 1 d PD A -2
N4B N 0.4130(14) 0.749(3) 0.422(2) 0.061(6) Uiso 0.372(11) 1 d P A -2
N3 N 0.4165(8) 0.7040(18) 0.4045(13) 0.061(6) Uiso 0.628(11) 1 d P A -1
N4 N 0.3450(4) 0.9530(9) 0.2407(6) 0.045(3) Uiso 1 1 d . A .
N2 N 0.3073(4) 0.5204(9) 0.4120(6) 0.046(3) Uiso 1 1 d . A .
C5 C 0.3822(9) 0.719(2) 0.3719(15) 0.042(6) Uiso 0.628(11) 1 d P A -1
C7 C 0.0863(4) 0.7487(13) 0.0939(7) 0.043(4) Uani 1 1 d D A .
C8 C 0.0387(5) 0.7568(11) 0.0436(8) 0.056(4) Uiso 1 1 d D . .
C9 C 0.0211(6) 0.6311(15) 0.0212(14) 0.094(6) Uani 0.78(2) 1 d PD A -4
H9A H 0.0248 0.5819 0.0677 0.141 Uiso 0.78(2) 1 calc PR A -4
H9B H 0.0378 0.5949 -0.0126 0.141 Uiso 0.78(2) 1 calc PR A -4
H9C H -0.0108 0.6354 -0.0061 0.141 Uiso 0.78(2) 1 calc PR A -4
C10 C 0.0115(5) 0.831(2) 0.0852(11) 0.094(6) Uani 0.78(2) 1 d PD A -4
H10A H 0.0141 0.7968 0.1365 0.141 Uiso 0.78(2) 1 calc PR A -4
H10B H -0.0201 0.8305 0.0558 0.141 Uiso 0.78(2) 1 calc PR A -4
H10C H 0.0227 0.9139 0.0905 0.141 Uiso 0.78(2) 1 calc PR A -4
C11 C 0.0385(6) 0.817(2) -0.0324(10) 0.094(6) Uani 0.78(2) 1 d PD A -4
H11A H 0.0540 0.7649 -0.0615 0.141 Uiso 0.78(2) 1 calc PR A -4
H11B H 0.0540 0.8944 -0.0224 0.141 Uiso 0.78(2) 1 calc PR A -4
H11C H 0.0075 0.8295 -0.0626 0.141 Uiso 0.78(2) 1 calc PR A -4
C9A C 0.0079(9) 0.693(7) 0.085(3) 0.094(6) Uani 0.22 1 d PD A -3
H9AA H 0.0039 0.7427 0.1273 0.141 Uiso 0.22(2) 1 calc PR A -3
H9AB H 0.0212 0.6154 0.1048 0.141 Uiso 0.22(2) 1 calc PR A -3
H9AC H -0.0214 0.6785 0.0481 0.141 Uiso 0.22(2) 1 calc PR A -3
C10A C 0.0294(15) 0.884(3) 0.013(5) 0.094(6) Uani 0.22 1 d PD A -3
H10D H 0.0216 0.9342 0.0526 0.141 Uiso 0.22(2) 1 calc PR A -3
H10E H 0.0043 0.8830 -0.0333 0.141 Uiso 0.22(2) 1 calc PR A -3
H10F H 0.0562 0.9162 0.0008 0.141 Uiso 0.22(2) 1 calc PR A -3
C11A C 0.0356(14) 0.695(9) -0.033(3) 0.094(6) Uani 0.22 1 d PD A -3
H11D H 0.0604 0.6376 -0.0266 0.141 Uiso 0.22(2) 1 calc PR A -3
H11E H 0.0375 0.7552 -0.0715 0.141 Uiso 0.22(2) 1 calc PR A -3
H11F H 0.0070 0.6520 -0.0491 0.141 Uiso 0.22(2) 1 calc PR A -3
C12 C 0.1873(5) 0.6060(14) 0.0658(7) 0.040(4) Uani 1 1 d . A .
C13 C 0.1921(5) 0.5316(14) -0.0041(7) 0.052(4) Uani 1 1 d . . .
C14 C 0.1435(5) 0.4990(14) -0.0462(7) 0.067(3) Uani 1 1 d . A .
H14A H 0.1266 0.5727 -0.0641 0.100 Uiso 1 1 calc R . .
H14B H 0.1295 0.4560 -0.0108 0.100 Uiso 1 1 calc R . .
H14C H 0.1434 0.4475 -0.0905 0.100 Uiso 1 1 calc R . .
C15 C 0.2192(5) 0.4187(13) 0.0260(8) 0.067(3) Uani 1 1 d . A .
H15A H 0.2499 0.4414 0.0532 0.100 Uiso 1 1 calc R . .
H15B H 0.2198 0.3658 -0.0173 0.100 Uiso 1 1 calc R . .
H15C H 0.2052 0.3763 0.0616 0.100 Uiso 1 1 calc R . .
C16 C 0.2137(5) 0.6018(13) -0.0555(8) 0.067(3) Uani 1 1 d . A .
H16A H 0.2442 0.6246 -0.0270 0.100 Uiso 1 1 calc R . .
H16B H 0.1961 0.6745 -0.0733 0.100 Uiso 1 1 calc R . .
H16C H 0.2150 0.5524 -0.1001 0.100 Uiso 1 1 calc R . .
C17 C 0.1423(4) 0.8771(14) 0.2829(7) 0.035(4) Uani 1 1 d . A .
C18 C 0.1217(5) 0.9552(12) 0.3343(7) 0.041(4) Uani 1 1 d . . .
C19 C 0.1211(5) 0.8858(12) 0.4069(7) 0.059(5) Uani 1 1 d . A .
H19A H 0.1039 0.8114 0.3928 0.089 Uiso 1 1 calc R . .
H19B H 0.1072 0.9351 0.4395 0.089 Uiso 1 1 calc R . .
H19C H 0.1519 0.8660 0.4353 0.089 Uiso 1 1 calc R . .
C20 C 0.1480(6) 1.0716(14) 0.3568(9) 0.095(7) Uani 1 1 d . A .
H20A H 0.1784 1.0527 0.3877 0.142 Uiso 1 1 calc R . .
H20B H 0.1328 1.1220 0.3871 0.142 Uiso 1 1 calc R . .
H20C H 0.1497 1.1149 0.3102 0.142 Uiso 1 1 calc R . .
C21 C 0.0739(5) 0.9808(15) 0.2868(7) 0.078(6) Uani 1 1 d . A .
H21A H 0.0580 0.9046 0.2722 0.117 Uiso 1 1 calc R . .
H21B H 0.0749 1.0255 0.2403 0.117 Uiso 1 1 calc R . .
H21C H 0.0583 1.0286 0.3175 0.117 Uiso 1 1 calc R . .
C1S C 0.012(5) 0.598(8) 0.250(11) 0.069(5) Uiso 0.073(9) 1 d PGU B -5
H1S H 0.0142 0.6812 0.2384 0.083 Uiso 0.073(9) 1 calc PR B -5
C2S C -0.030(4) 0.543(12) 0.236(10) 0.069(5) Uiso 0.073(9) 1 d PGU B -5
H2S H -0.0561 0.5881 0.2139 0.083 Uiso 0.073(9) 1 calc PR B -5
C3S C -0.033(4) 0.422(12) 0.253(7) 0.069(5) Uiso 0.073(9) 1 d PGU B -5
H3S H -0.0613 0.3843 0.2430 0.083 Uiso 0.073(9) 1 calc PR B -5
C4S C 0.006(5) 0.356(9) 0.285(6) 0.069(5) Uiso 0.073(9) 1 d PGU B -5
H4S H 0.0039 0.2735 0.2967 0.083 Uiso 0.073(9) 1 calc PR B -5
C5S C 0.048(4) 0.412(11) 0.299(6) 0.069(5) Uiso 0.073(9) 1 d PGU B -5
H5S H 0.0742 0.3666 0.3213 0.083 Uiso 0.073(9) 1 calc PR B -5
C6S C 0.051(4) 0.533(11) 0.282(9) 0.069(5) Uiso 0.073(9) 1 d PGU B -5
H6S H 0.0794 0.5704 0.2921 0.083 Uiso 0.073(9) 1 calc PR B -5
C4SB C -0.0001(4) 0.2938(13) 0.2494(11) 0.069(5) Uiso 0.85 2 d SPGU B -6
H4SB H -0.0031 0.2098 0.2395 0.083 Uiso 0.427(9) 1 calc PR B -6
C3SB C -0.0370(4) 0.3604(14) 0.2562(11) 0.069(5) Uiso 0.43 1 d PGU B -6
H3SB H -0.0652 0.3220 0.2510 0.083 Uiso 0.427(9) 1 calc PR B -6
C2SB C -0.0327(4) 0.4833(14) 0.2708(11) 0.069(5) Uiso 0.43 1 d PGU B -6
H2SB H -0.0579 0.5289 0.2755 0.083 Uiso 0.427(9) 1 calc PR B -6
C1SB C 0.0085(3) 0.5395(12) 0.2785(10) 0.069(5) Uiso 0.43 1 d PGU B -6
H1SB H 0.0114 0.6235 0.2885 0.083 Uiso 0.427(9) 1 calc PR B -6
C5SB C 0.0453(4) 0.4728(11) 0.2717(8) 0.069(5) Uiso 0.43 1 d PGU B -6
H5SB H 0.0735 0.5112 0.2770 0.083 Uiso 0.427(9) 1 calc PR B -6
C6SB C 0.0410(4) 0.3499(11) 0.2571(10) 0.069(5) Uiso 0.43 1 d PGU B -6
H6SB H 0.0663 0.3044 0.2525 0.083 Uiso 0.427(9) 1 calc PR B -6
C1B C 0.2587(3) 0.7312(8) 0.2696(5) 0.048(4) Uiso 0.37 1 d PGD A -2
C6 C 0.3368(3) 0.8708(9) 0.2693(6) 0.039(4) Uiso 1 1 d GD . .
C3 C 0.3100(3) 0.6018(9) 0.3781(6) 0.046(4) Uiso 1 1 d G . .

loop_
_atom_site_aniso_label
_atom_site_aniso_U_11
_atom_site_aniso_U_22
_atom_site_aniso_U_33
_atom_site_aniso_U_23
_atom_site_aniso_U_13
_atom_site_aniso_U_12
Mo1 0.0284(8) 0.0555(9) 0.0247(7) 0.0059(7) 0.0082(6) 0.0142(7)
Mo2 0.0214(7) 0.0598(9) 0.0269(7) -0.0073(7) 0.0067(6) -0.0077(7)
O3 0.046(6) 0.049(6) 0.017(4) 0.004(5) -0.010(4) 0.018(6)
O2 0.024(5) 0.050(6) 0.044(6) -0.009(5) 0.011(4) -0.003(5)
O6 0.049(7) 0.054(6) 0.027(5) 0.015(5) 0.029(5) 0.018(5)
O4 0.055(7) 0.044(6) 0.042(6) -0.003(5) 0.023(5) -0.019(5)
O7 0.041(6) 0.051(6) 0.031(6) 0.002(5) 0.019(5) -0.003(5)
O5 0.032(6) 0.044(6) 0.034(6) 0.004(5) 0.018(4) 0.009(5)
C7 0.010(8) 0.062(11) 0.056(11) -0.022(9) 0.005(7) 0.007(8)
C9 0.033(7) 0.130(13) 0.099(11) -0.034(10) -0.021(7) 0.023(9)
C10 0.033(7) 0.130(13) 0.099(11) -0.034(10) -0.021(7) 0.023(9)
C11 0.033(7) 0.130(13) 0.099(11) -0.034(10) -0.021(7) 0.023(9)
C9A 0.033(7) 0.130(13) 0.099(11) -0.034(10) -0.021(7) 0.023(9)
C10A 0.033(7) 0.130(13) 0.099(11) -0.034(10) -0.021(7) 0.023(9)
C11A 0.033(7) 0.130(13) 0.099(11) -0.034(10) -0.021(7) 0.023(9)
C12 0.035(9) 0.058(11) 0.018(8) 0.005(8) -0.010(7) 0.008(8)
C13 0.048(10) 0.078(12) 0.031(8) -0.009(8) 0.014(8) 0.024(9)
C14 0.081(8) 0.086(7) 0.044(5) -0.001(5) 0.034(6) 0.016(6)
C15 0.081(8) 0.086(7) 0.044(5) -0.001(5) 0.034(6) 0.016(6)
C16 0.081(8) 0.086(7) 0.044(5) -0.001(5) 0.034(6) 0.016(6)
C17 0.026(9) 0.056(11) 0.020(8) -0.009(7) -0.001(6) -0.005(8)
C18 0.046(10) 0.038(9) 0.042(9) -0.008(7) 0.015(7) 0.010(8)
C19 0.097(14) 0.057(10) 0.035(8) -0.011(7) 0.035(9) 0.008(9)
C20 0.15(2) 0.070(12) 0.088(13) -0.048(10) 0.080(13) -0.036(12)
C21 0.063(12) 0.127(15) 0.042(9) -0.013(10) 0.009(9) 0.054(11)

loop_
_atom_type_symbol
_atom_type_description
_atom_type_scat_dispersion_real
_atom_type_scat_dispersion_imag
_atom_type_scat_source
C C 0.0033 0.0016 'International Tables Vol C Tables 4.2.6.8 and 6.1.1.4'
H H 0.0000 0.0000 'International Tables Vol C Tables 4.2.6.8 and 6.1.1.4'
N N 0.0061 0.0033 'International Tables Vol C Tables 4.2.6.8 and 6.1.1.4'
O O 0.0106 0.0060 'International Tables Vol C Tables 4.2.6.8 and 6.1.1.4'
Mo Mo -1.6832 0.6857 'International Tables Vol C Tables 4.2.6.8 and 6.1.1.4'

loop_
_geom_angle_atom_site_label_1
_geom_angle_atom_site_label_2
_geom_angle_atom_site_label_3
_geom_angle
_geom_angle_site_symmetry_1
_geom_angle_site_symmetry_3
_geom_angle_publ_flag
N1 Mo1 O5 93.1(3) . . ?
N1 Mo1 O6 92.5(4) . . ?
O5 Mo1 O6 173.7(3) . . ?
N1 Mo1 O2 177.6(4) . . ?
O5 Mo1 O2 86.7(3) . . ?
O6 Mo1 O2 87.6(3) . . ?
N1 Mo1 Mo2 90.8(3) . . ?
O5 Mo1 Mo2 92.3(3) . . ?
O6 Mo1 Mo2 90.6(2) . . ?
O2 Mo1 Mo2 91.6(3) . . ?
O1 Mo2 O3 177.7(4) . . ?
O1 Mo2 O7 93.6(3) . . ?
O3 Mo2 O7 86.3(3) . . ?
O1 Mo2 O4 93.5(3) . . ?
O3 Mo2 O4 86.5(3) . . ?
O7 Mo2 O4 172.3(3) . . ?
O1 Mo2 Mo1 91.1(3) . . ?
O3 Mo2 Mo1 91.2(3) . . ?
O7 Mo2 Mo1 91.6(3) . . ?
O4 Mo2 Mo1 91.2(2) . . ?
C7 O3 Mo2 117.2(8) . . ?
C7 O2 Mo1 117.2(8) . . ?
C12 O6 Mo1 118.7(9) . . ?
C17 O4 Mo2 116.0(8) . . ?
C12 O7 Mo2 116.6(9) . . ?
C17 O5 Mo1 117.5(9) . . ?
N1 C1 O1 117.3(16) . . ?
N1 C1 C2 107.3(17) . . ?
O1 C1 C2 135(2) . . ?
C1 N1 Mo1 121.1(11) . . ?
C1 O1 Mo2 119.7(12) . . ?
C4 C2 C1 117.1(19) . . ?
C4 C2 C3 113.8(16) . . ?
C1 C2 C3 129.0(16) . . ?
C6 C4 C2 122.9(17) . . ?
C6 C4 C5 125.3(16) . . ?
C2 C4 C5 111.7(17) . . ?
C6B C4B C2B 112(3) . . ?
C6B C4B C3 135(3) . . ?
C2B C4B C3 112(3) . . ?
C1B C2B C4B 115(2) . . ?
C1B C2B C6 140(2) . . ?
C4B C2B C6 104.4(17) . . ?
N4B C6B C4B 146(4) . . ?
N3 C5 C4 165(3) . . ?
O2 C7 O3 122.7(12) . . ?
O2 C7 C8 120.9(11) . . ?
O3 C7 C8 116.3(11) . . ?
C10 C8 C11A 141.8(19) . . ?
C10 C8 C10A 66(4) . . ?
C11A C8 C10A 98(5) . . ?
C10 C8 C7 108.4(10) . . ?
C11A C8 C7 109.6(14) . . ?
C10A C8 C7 109.5(14) . . ?
C10 C8 C9 115.4(16) . . ?
C11A C8 C9 54(4) . . ?
C10A C8 C9 138(2) . . ?
C7 C8 C9 109.2(10) . . ?
C10 C8 C11 109.6(15) . . ?
C11A C8 C11 53(4) . . ?
C10A C8 C11 46(3) . . ?
C7 C8 C11 109.7(11) . . ?
C9 C8 C11 104.4(14) . . ?
C10 C8 C9A 61(3) . . ?
C11A C8 C9A 109(5) . . ?
C10A C8 C9A 122(4) . . ?
C7 C8 C9A 108.3(14) . . ?
C9 C8 C9A 58(3) . . ?
C11 C8 C9A 142(2) . . ?
O6 C12 O7 122.2(13) . . ?
O6 C12 C13 120.8(14) . . ?
O7 C12 C13 117.0(13) . . ?
C16 C13 C15 111.0(12) . . ?
C16 C13 C14 110.7(11) . . ?
C15 C13 C14 110.7(13) . . ?
C16 C13 C12 112.2(13) . . ?
C15 C13 C12 108.2(11) . . ?
C14 C13 C12 103.8(11) . . ?
O5 C17 O4 122.7(13) . . ?
O5 C17 C18 120.4(13) . . ?
O4 C17 C18 116.9(13) . . ?
C19 C18 C21 110.4(13) . . ?
C19 C18 C17 109.3(11) . . ?
C21 C18 C17 105.3(10) . . ?
C19 C18 C20 109.1(12) . . ?
C21 C18 C20 111.2(13) . . ?
C17 C18 C20 111.5(12) . . ?
C2S C1S C6S 120.00(6) . . ?
C3S C2S C1S 120.0 . . ?
C2S C3S C4S 120.0 . . ?
C3S C4S C5S 120.0 . . ?
C4S C5S C6S 120.0 . . ?
C5S C6S C1S 120.0 . . ?
C3SB C4SB C6SB 120.0 . . ?
C4SB C3SB C2SB 120.0 . . ?
C1SB C2SB C3SB 120.0 . . ?
C2SB C1SB C5SB 120.0 . . ?
C1SB C5SB C6SB 120.0 . . ?
C5SB C6SB C4SB 120.0 . . ?
N4 C6 C4 163.8(13) . . ?
N4 C6 C2B 156.1(13) . . ?
C4 C6 C2B 39.6(12) . . ?
N2 C3 C4B 154.8(15) . . ?
N2 C3 C2 163.5(13) . . ?
C4B C3 C2 41.5(13) . . ?

loop_
_geom_bond_atom_site_label_1
_geom_bond_atom_site_label_2
_geom_bond_distance
_geom_bond_site_symmetry_2
_geom_bond_publ_flag
Mo1 N1 2.039(10) . ?
Mo1 O5 2.083(8) . ?
Mo1 O6 2.086(8) . ?
Mo1 O2 2.091(8) . ?
Mo1 Mo2 2.1267(17) . ?
Mo2 O1 2.056(9) . ?
Mo2 O3 2.089(8) . ?
Mo2 O7 2.096(8) . ?
Mo2 O4 2.113(9) . ?
O3 C7 1.279(14) . ?
O2 C7 1.260(14) . ?
O6 C12 1.244(14) . ?
O4 C17 1.305(15) . ?
O7 C12 1.274(14) . ?
O5 C17 1.264(14) . ?
C1 N1 1.28(2) . ?
C1 O1 1.29(2) . ?
C1 C2 1.436(14) . ?
C2 C4 1.431(19) . ?
C2 C3 1.496(19) . ?
C4 C6 1.40(2) . ?
C4 C5 1.55(3) . ?
C4B C6B 1.43(3) . ?
C4B C2B 1.45(2) . ?
C4B C3 1.47(3) . ?
C2B C1B 1.432(14) . ?
C2B C6 1.62(2) . ?
C6B N4B 1.18(5) . ?
N3 C5 1.08(3) . ?
N4 C6 1.108(12) . ?
N2 C3 1.105(12) . ?
C7 C8 1.513(18) . ?
C8 C10 1.507(14) . ?
C8 C11A 1.512(18) . ?
C8 C10A 1.513(18) . ?
C8 C9 1.514(14) . ?
C8 C11 1.519(14) . ?
C8 C9A 1.523(18) . ?
C12 C13 1.542(17) . ?
C13 C16 1.492(18) . ?
C13 C15 1.526(17) . ?
C13 C14 1.537(18) . ?
C17 C18 1.523(17) . ?
C18 C19 1.519(16) . ?
C18 C21 1.523(17) . ?
C18 C20 1.524(18) . ?
C1S C2S 1.3900 . ?
C1S C6S 1.3900 . ?
C2S C3S 1.3900 . ?
C3S C4S 1.3900 . ?
C4S C5S 1.3900 . ?
C5S C6S 1.3900 . ?
C4SB C3SB 1.3900 . ?
C4SB C6SB 1.3900 . ?
C3SB C2SB 1.3900 . ?
C2SB C1SB 1.3900 . ?
C1SB C5SB 1.3900 . ?
C5SB C6SB 1.3900 . ?
